data_8102650
loop_
_publ_author_name
'De-Zhong Niu'
'Lin Yao'
'De-Liang Ma'
'Hao Ding'
'Rui Sun'

_publ_section_title
;
 Crystal structure of
 5-bromo-1-hydroxy-2(1H)pyridinethionedibismuth(III) ---
 dimethylformamid (1:1), Bi2(C5H3BrNOS)6 &#x00B7; C3H7NO
;
_journal_issue 2
_journal_name_full 'Zeitschrift f\"ur Kristallographie - New Crystal Structures'
_journal_page_first 277
_journal_volume 225
_journal_year 2010
_chemical_formula_sum 'C33 H25 Bi2 Br6 N7 O7 S6'
_chemical_formula_weight 1721.38
_chemical_name_systematic
; 
Bi~2~(5-Br-PT)~6~?DMF 
[Br-HPT = bromine substituted 1-hydroxy-2(1H)-pyridinethione]
;
_space_group_IT_number 2
_symmetry_cell_setting triclinic
_symmetry_space_group_name_Hall '-P 1'
_symmetry_space_group_name_H-M 'P -1'
_atom_sites_solution_hydrogens geom
_atom_sites_solution_primary direct
_atom_sites_solution_secondary difmap
_audit_creation_method SHELXL-97
_cell_angle_alpha 94.4340(10)
_cell_angle_beta 114.215(2)
_cell_angle_gamma 107.841(2)
_cell_formula_units_Z 2
_cell_length_a 13.4841(11)
_cell_length_b 13.6309(12)
_cell_length_c 15.2493(14)
_cell_measurement_temperature 298(2)
_cell_volume 2365.8(4)
_computing_structure_refinement 'SHELXL-97 (Sheldrick, 1997)'
_computing_structure_solution 'SHELXS-97 (Sheldrick, 1990)'
_diffrn_ambient_temperature 298(2)
_diffrn_measured_fraction_theta_full 0.982
_diffrn_measured_fraction_theta_max 0.982
_diffrn_radiation_monochromator graphite
_diffrn_radiation_source 'fine-focus sealed tube'
_diffrn_radiation_type MoK\a
_diffrn_radiation_wavelength 0.71073
_diffrn_reflns_av_R_equivalents 0.0392
_diffrn_reflns_av_sigmaI/netI 0.0955
_diffrn_reflns_limit_h_max 15
_diffrn_reflns_limit_h_min -16
_diffrn_reflns_limit_k_max 16
_diffrn_reflns_limit_k_min -10
_diffrn_reflns_limit_l_max 18
_diffrn_reflns_limit_l_min -18
_diffrn_reflns_number 12467
_diffrn_reflns_theta_full 25.02
_diffrn_reflns_theta_max 25.02
_diffrn_reflns_theta_min 1.51
_exptl_absorpt_coefficient_mu 12.812
_exptl_absorpt_correction_T_max 0.2671
_exptl_absorpt_correction_T_min 0.1566
_exptl_absorpt_correction_type multi-scan
_exptl_crystal_colour Yellow
_exptl_crystal_density_diffrn 2.416
_exptl_crystal_density_method 'not measured'
_exptl_crystal_description square
_exptl_crystal_F_000 1600
_exptl_crystal_size_max 0.23
_exptl_crystal_size_mid 0.19
_exptl_crystal_size_min 0.14
_refine_diff_density_max 1.536
_refine_diff_density_min -2.538
_refine_diff_density_rms 0.265
_refine_ls_extinction_method none
_refine_ls_goodness_of_fit_ref 0.947
_refine_ls_hydrogen_treatment mixed
_refine_ls_matrix_type full
_refine_ls_number_parameters 550
_refine_ls_number_reflns 8200
_refine_ls_number_restraints 0
_refine_ls_restrained_S_all 0.947
_refine_ls_R_factor_all 0.1128
_refine_ls_R_factor_gt 0.0664
_refine_ls_shift/su_max 0.001
_refine_ls_shift/su_mean 0.000
_refine_ls_structure_factor_coef Fsqd
_refine_ls_weighting_details 'calc w=1/[\s^2^(Fo^2^)+(0.1153P)^2^+0.0000P] where P=(Fo^2^+2Fc^2^)/3'
_refine_ls_weighting_scheme calc
_refine_ls_wR_factor_gt 0.1724
_refine_ls_wR_factor_ref 0.1942
_reflns_number_gt 4785
_reflns_number_total 8200
_reflns_threshold_expression >2sigma(I)
_cod_data_source_file 1267-2897.cff
_cod_data_source_block 091213g
_cod_depositor_comments
;
The following automatic conversions were performed:
'_symmetry_cell_setting' value 'Triclinic' changed to 'triclinic'
according to '/home/saulius/struct/CIF-dictionaries/cif_core.dic'
dictionary named 'cif_core.dic' version 2.4.1 from 2010-06-29.

Automatic conversion script
Id: cif_fix_enum 1555 2011-01-17 13:19:09Z saulius 
;
_cod_original_sg_symbol_H-M 'p-1 (2)'
_cod_database_code 8102650

loop_
_symmetry_equiv_pos_as_xyz
'x, y, z'
'-x, -y, -z'

loop_
_atom_site_label
_atom_site_type_symbol
_atom_site_fract_x
_atom_site_fract_y
_atom_site_fract_z
_atom_site_U_iso_or_equiv
_atom_site_adp_type
_atom_site_occupancy
_atom_site_symmetry_multiplicity
_atom_site_calc_flag
_atom_site_refinement_flags
_atom_site_disorder_assembly
_atom_site_disorder_group
Bi1 Bi 0.33274(5) 0.23553(5) 0.51898(5) 0.0469(2) Uani 1 1 d . . .
Bi2 Bi 0.31269(5) 0.55371(5) 0.46171(5) 0.0439(2) Uani 1 1 d . . .
Br1 Br 0.4621(3) 0.3898(3) 0.1285(3) 0.1377(12) Uani 1 1 d . . .
Br2 Br 0.2725(3) 0.3630(3) 0.8894(2) 0.1365(12) Uani 1 1 d . . .
Br3 Br 0.5168(3) 0.0334(3) 0.1830(3) 0.1356(12) Uani 1 1 d . . .
Br4 Br 0.3018(4) 0.0485(3) 0.9574(3) 0.1556(15) Uani 1 1 d . . .
Br5 Br 0.3906(4) 0.6668(4) 0.0154(3) 0.1712(17) Uani 1 1 d . . .
Br6 Br 0.1565(4) 0.7505(4) 0.8205(3) 0.1611(15) Uani 1 1 d . . .
N1 N 0.3359(12) 0.3386(11) 0.3273(11) 0.047(3) Uani 1 1 d . . .
N2 N 0.2624(12) 0.4155(10) 0.6323(11) 0.048(3) Uani 1 1 d . . .
N3 N 0.4330(13) 0.1221(11) 0.3915(12) 0.058(4) Uani 1 1 d . . .
N4 N 0.2864(13) 0.1500(11) 0.7146(11) 0.057(4) Uani 1 1 d . . .
N5 N 0.3267(12) 0.5966(11) 0.2430(11) 0.053(4) Uani 1 1 d . . .
N6 N 0.2746(12) 0.6913(11) 0.6267(11) 0.053(4) Uani 1 1 d . . .
N7 N 0.080(3) 0.834(3) 0.107(3) 0.144(11) Uani 1 1 d . . .
O1 O 0.3711(10) 0.3838(9) 0.4179(8) 0.052(3) Uani 1 1 d . . .
O2 O 0.3358(9) 0.4230(8) 0.5936(8) 0.051(3) Uani 1 1 d . . .
O3 O 0.4485(10) 0.2146(9) 0.4399(9) 0.058(3) Uani 1 1 d . . .
O4 O 0.3696(10) 0.2064(10) 0.6911(9) 0.064(3) Uani 1 1 d . . .
O5 O 0.3910(10) 0.6268(10) 0.3407(10) 0.065(3) Uani 1 1 d . . .
O6 O 0.3461(9) 0.6434(8) 0.6255(8) 0.049(3) Uani 1 1 d . . .
O7 O 0.050(3) 0.682(3) 0.135(3) 0.220(15) Uani 1 1 d . . .
S1 S 0.1592(4) 0.1942(4) 0.3382(4) 0.0698(14) Uani 1 1 d . . .
S2 S 0.1136(4) 0.4406(4) 0.4604(4) 0.0569(12) Uani 1 1 d . . .
S3 S 0.3136(6) 0.0325(4) 0.4899(5) 0.091(2) Uani 1 1 d . . .
S4 S 0.1295(4) 0.1535(4) 0.5356(4) 0.0591(12) Uani 1 1 d . . .
S5 S 0.1490(4) 0.4715(4) 0.2714(4) 0.0639(13) Uani 1 1 d . . .
S6 S 0.2403(4) 0.7169(4) 0.4449(4) 0.0584(12) Uani 1 1 d . . .
C1 C 0.2355(16) 0.2514(14) 0.2815(14) 0.058(5) Uani 1 1 d . . .
C2 C 0.2017(17) 0.2066(16) 0.1759(15) 0.069(5) Uani 1 1 d . . .
H2 H 0.1334 0.1471 0.1400 0.083 Uiso 1 1 calc R . .
C3 C 0.2657(17) 0.2488(16) 0.1323(15) 0.069(5) Uani 1 1 d . . .
H3 H 0.2408 0.2201 0.0662 0.083 Uiso 1 1 calc R . .
C4 C 0.3707(16) 0.3365(15) 0.1850(14) 0.059(5) Uani 1 1 d . . .
C5 C 0.4024(16) 0.3797(14) 0.2815(13) 0.054(4) Uani 1 1 d . . .
H5 H 0.4712 0.4388 0.3167 0.065 Uiso 1 1 calc R . .
C6 C 0.1568(15) 0.4252(13) 0.5810(13) 0.054(4) Uani 1 1 d . . .
C7 C 0.0841(15) 0.4188(13) 0.6262(14) 0.055(4) Uani 1 1 d . . .
H7 H 0.0138 0.4286 0.5935 0.066 Uiso 1 1 calc R . .
C8 C 0.1153(16) 0.3983(15) 0.7175(14) 0.064(5) Uani 1 1 d . . .
H8 H 0.0670 0.3932 0.7477 0.076 Uiso 1 1 calc R . .
C9 C 0.2233(16) 0.3850(14) 0.7652(14) 0.060(5) Uani 1 1 d . . .
C10 C 0.2946(16) 0.3987(13) 0.7226(14) 0.054(4) Uani 1 1 d . . .
H10 H 0.3686 0.3964 0.7574 0.065 Uiso 1 1 calc R . .
C11 C 0.3768(19) 0.0297(15) 0.4114(17) 0.074(6) Uani 1 1 d . . .
C12 C 0.371(2) -0.0613(16) 0.3572(18) 0.080(6) Uani 1 1 d . . .
H12 H 0.3349 -0.1259 0.3682 0.096 Uiso 1 1 calc R . .
C13 C 0.410(2) -0.0641(17) 0.2947(18) 0.085(7) Uani 1 1 d . . .
H13 H 0.4015 -0.1287 0.2621 0.102 Uiso 1 1 calc R . .
C14 C 0.4638(19) 0.0292(16) 0.2747(17) 0.075(6) Uani 1 1 d . . .
C15 C 0.4738(16) 0.1218(14) 0.3277(15) 0.060(5) Uani 1 1 d . . .
H15 H 0.5110 0.1862 0.3173 0.072 Uiso 1 1 calc R . .
C16 C 0.1687(16) 0.1196(13) 0.6456(13) 0.053(4) Uani 1 1 d . . .
C17 C 0.0921(17) 0.0612(14) 0.6836(16) 0.062(5) Uani 1 1 d . . .
H17 H 0.0120 0.0355 0.6415 0.074 Uiso 1 1 calc R . .
C18 C 0.1232(17) 0.0420(14) 0.7676(15) 0.057(5) Uani 1 1 d . . .
H18 H 0.0670 0.0066 0.7863 0.068 Uiso 1 1 calc R . .
C19 C 0.2392(19) 0.0726(15) 0.8320(15) 0.067(5) Uani 1 1 d . . .
C20 C 0.3225(17) 0.1258(14) 0.8045(14) 0.061(5) Uani 1 1 d . . .
H20 H 0.4018 0.1448 0.8467 0.073 Uiso 1 1 calc R . .
C21 C 0.2142(15) 0.5249(14) 0.1989(14) 0.054(4) Uani 1 1 d . . .
C22 C 0.1537(16) 0.4947(15) 0.0958(14) 0.061(5) Uani 1 1 d . . .
H22 H 0.0773 0.4454 0.0655 0.073 Uiso 1 1 calc R . .
C23 C 0.2025(18) 0.5348(16) 0.0389(16) 0.074(6) Uani 1 1 d . . .
H23 H 0.1609 0.5150 -0.0297 0.088 Uiso 1 1 calc R . .
C24 C 0.3180(18) 0.6070(16) 0.0867(15) 0.069(5) Uani 1 1 d . . .
C25 C 0.3809(16) 0.6378(15) 0.1886(14) 0.060(5) Uani 1 1 d . . .
H25 H 0.4582 0.6855 0.2192 0.072 Uiso 1 1 calc R . .
C26 C 0.2217(15) 0.7347(14) 0.5511(14) 0.055(5) Uani 1 1 d . . .
C27 C 0.1507(16) 0.7874(14) 0.5569(16) 0.064(5) Uani 1 1 d . . .
H27 H 0.1158 0.8182 0.5064 0.076 Uiso 1 1 calc R . .
C28 C 0.1333(17) 0.7926(15) 0.6413(17) 0.069(6) Uani 1 1 d . . .
H28 H 0.0856 0.8272 0.6463 0.083 Uiso 1 1 calc R . .
C29 C 0.1833(16) 0.7492(15) 0.7149(15) 0.063(5) Uani 1 1 d . . .
C30 C 0.2538(15) 0.6944(14) 0.7079(15) 0.063(5) Uani 1 1 d . . .
H30 H 0.2858 0.6609 0.7572 0.076 Uiso 1 1 calc R . .
C31 C 0.044(5) 0.768(4) 0.157(4) 0.21(2) Uani 1 1 d . . .
H31 H 0.0192 0.7845 0.2025 0.246 Uiso 1 1 calc R . .
C32 C 0.119(4) 0.804(3) 0.036(4) 0.22(2) Uani 1 1 d . . .
H32A H 0.0747 0.8167 -0.0264 0.337 Uiso 1 1 calc R . .
H32B H 0.1077 0.7302 0.0285 0.337 Uiso 1 1 calc R . .
H32C H 0.2008 0.8456 0.0602 0.337 Uiso 1 1 calc R . .
C33 C 0.082(3) 0.942(3) 0.120(3) 0.193(17) Uani 1 1 d . . .
H33A H 0.0971 0.9679 0.1863 0.289 Uiso 1 1 calc R . .
H33B H 0.0074 0.9429 0.0743 0.289 Uiso 1 1 calc R . .
H33C H 0.1423 0.9874 0.1071 0.289 Uiso 1 1 calc R . .

loop_
_atom_site_aniso_label
_atom_site_aniso_U_11
_atom_site_aniso_U_22
_atom_site_aniso_U_33
_atom_site_aniso_U_23
_atom_site_aniso_U_13
_atom_site_aniso_U_12
Bi1 0.0498(4) 0.0442(4) 0.0546(5) 0.0140(3) 0.0319(4) 0.0158(3)
Bi2 0.0433(4) 0.0441(4) 0.0492(4) 0.0152(3) 0.0248(3) 0.0165(3)
Br1 0.134(3) 0.166(3) 0.103(2) 0.031(2) 0.067(2) 0.024(2)
Br2 0.174(3) 0.155(3) 0.095(2) 0.038(2) 0.072(2) 0.062(3)
Br3 0.155(3) 0.133(3) 0.141(3) 0.016(2) 0.088(3) 0.055(2)
Br4 0.203(4) 0.148(3) 0.113(3) 0.048(2) 0.086(3) 0.038(3)
Br5 0.169(3) 0.202(4) 0.112(3) 0.037(3) 0.079(3) 0.010(3)
Br6 0.159(3) 0.199(4) 0.145(3) 0.008(3) 0.091(3) 0.069(3)
N1 0.054(8) 0.050(9) 0.052(10) 0.014(7) 0.032(8) 0.027(7)
N2 0.053(8) 0.048(8) 0.058(10) 0.017(7) 0.033(8) 0.024(7)
N3 0.074(10) 0.045(9) 0.084(12) 0.028(8) 0.049(10) 0.037(8)
N4 0.065(10) 0.052(9) 0.064(11) 0.017(8) 0.041(9) 0.018(8)
N5 0.053(9) 0.064(10) 0.051(10) 0.020(8) 0.029(8) 0.022(8)
N6 0.051(8) 0.049(9) 0.065(10) 0.012(7) 0.034(8) 0.019(7)
N7 0.16(3) 0.11(2) 0.18(3) 0.03(2) 0.12(2) 0.016(19)
O1 0.062(7) 0.054(7) 0.048(8) 0.014(6) 0.031(6) 0.022(6)
O2 0.049(6) 0.054(7) 0.059(8) 0.016(6) 0.033(6) 0.020(6)
O3 0.068(8) 0.050(7) 0.081(9) 0.017(6) 0.053(7) 0.028(6)
O4 0.062(7) 0.064(8) 0.071(9) 0.025(7) 0.041(7) 0.014(6)
O5 0.057(7) 0.074(9) 0.061(9) 0.017(7) 0.032(7) 0.015(7)
O6 0.045(6) 0.051(7) 0.064(8) 0.020(6) 0.026(6) 0.031(6)
O7 0.23(3) 0.15(3) 0.25(4) 0.02(3) 0.11(3) 0.05(3)
S1 0.055(3) 0.072(3) 0.065(3) 0.008(3) 0.029(3) 0.000(2)
S2 0.044(2) 0.064(3) 0.058(3) 0.024(2) 0.024(2) 0.011(2)
S3 0.133(5) 0.057(3) 0.119(5) 0.033(3) 0.090(5) 0.033(4)
S4 0.052(2) 0.062(3) 0.065(3) 0.016(2) 0.033(2) 0.014(2)
S5 0.054(3) 0.068(3) 0.060(3) 0.017(3) 0.026(2) 0.012(2)
S6 0.068(3) 0.053(3) 0.073(3) 0.030(2) 0.041(3) 0.030(2)
C1 0.060(11) 0.055(11) 0.061(13) 0.011(10) 0.030(10) 0.021(10)
C2 0.066(12) 0.065(13) 0.063(14) 0.007(10) 0.029(11) 0.010(10)
C3 0.071(13) 0.072(14) 0.056(13) 0.003(10) 0.035(11) 0.012(11)
C4 0.062(11) 0.062(12) 0.057(13) 0.009(10) 0.030(10) 0.024(10)
C5 0.059(11) 0.056(11) 0.056(12) 0.015(9) 0.031(10) 0.026(9)
C6 0.050(10) 0.051(11) 0.063(12) 0.012(9) 0.031(10) 0.017(9)
C7 0.048(10) 0.057(11) 0.064(13) 0.016(9) 0.030(10) 0.019(9)
C8 0.066(12) 0.064(13) 0.063(14) 0.016(10) 0.039(11) 0.013(10)
C9 0.064(12) 0.057(12) 0.062(13) 0.013(10) 0.031(11) 0.024(10)
C10 0.060(11) 0.049(11) 0.060(13) 0.017(9) 0.030(10) 0.023(9)
C11 0.093(15) 0.054(12) 0.105(18) 0.027(12) 0.068(14) 0.031(11)
C12 0.106(17) 0.050(12) 0.107(19) 0.021(12) 0.070(16) 0.028(12)
C13 0.107(18) 0.055(13) 0.11(2) 0.018(13) 0.062(16) 0.034(13)
C14 0.089(15) 0.053(12) 0.104(18) 0.021(12) 0.057(14) 0.036(12)
C15 0.073(12) 0.044(10) 0.093(15) 0.027(10) 0.057(12) 0.031(9)
C16 0.062(11) 0.049(10) 0.062(12) 0.018(9) 0.042(10) 0.017(9)
C17 0.060(11) 0.054(12) 0.078(15) 0.010(10) 0.046(11) 0.012(9)
C18 0.069(12) 0.055(11) 0.066(13) 0.013(10) 0.054(12) 0.015(10)
C19 0.082(14) 0.054(12) 0.076(15) 0.020(10) 0.052(13) 0.016(11)
C20 0.070(12) 0.058(12) 0.068(14) 0.023(10) 0.042(11) 0.023(10)
C21 0.057(11) 0.060(12) 0.056(12) 0.015(9) 0.034(10) 0.021(9)
C22 0.055(11) 0.066(12) 0.062(14) 0.017(10) 0.026(10) 0.024(10)
C23 0.072(13) 0.075(14) 0.059(14) 0.015(11) 0.021(12) 0.020(12)
C24 0.070(13) 0.073(14) 0.062(14) 0.016(11) 0.033(12) 0.019(11)
C25 0.059(11) 0.065(12) 0.060(13) 0.024(10) 0.032(10) 0.020(10)
C26 0.052(10) 0.050(11) 0.072(13) 0.015(9) 0.031(10) 0.025(9)
C27 0.057(11) 0.054(12) 0.078(15) 0.009(10) 0.029(11) 0.023(10)
C28 0.061(12) 0.057(12) 0.089(17) 0.003(11) 0.032(12) 0.028(10)
C29 0.055(11) 0.062(12) 0.076(15) 0.001(11) 0.036(11) 0.022(10)
C30 0.055(11) 0.059(12) 0.073(14) 0.003(10) 0.031(11) 0.019(9)
C31 0.20(5) 0.15(5) 0.22(6) 0.01(4) 0.08(4) 0.03(4)
C32 0.20(5) 0.16(4) 0.24(6) 0.02(4) 0.08(4) 0.01(3)
C33 0.19(4) 0.13(3) 0.22(5) -0.01(3) 0.09(4) 0.03(3)

loop_
_atom_type_symbol
_atom_type_description
_atom_type_scat_dispersion_real
_atom_type_scat_dispersion_imag
_atom_type_scat_source
C C 0.0033 0.0016 'International Tables Vol C Tables 4.2.6.8 and 6.1.1.4'
H H 0.0000 0.0000 'International Tables Vol C Tables 4.2.6.8 and 6.1.1.4'
O O 0.0106 0.0060 'International Tables Vol C Tables 4.2.6.8 and 6.1.1.4'
N N 0.0061 0.0033 'International Tables Vol C Tables 4.2.6.8 and 6.1.1.4'
S S 0.1246 0.1234 'International Tables Vol C Tables 4.2.6.8 and 6.1.1.4'
Br Br -0.2901 2.4595 'International Tables Vol C Tables 4.2.6.8 and 6.1.1.4'
Bi Bi -4.1077 10.2566 'International Tables Vol C Tables 4.2.6.8 and 6.1.1.4'

loop_
_geom_angle_atom_site_label_1
_geom_angle_atom_site_label_2
_geom_angle_atom_site_label_3
_geom_angle
_geom_angle_site_symmetry_1
_geom_angle_site_symmetry_3
_geom_angle_publ_flag
O3 Bi1 O4 124.5(4) . . ?
O3 Bi1 S1 86.5(3) . . ?
O4 Bi1 S1 141.0(3) . . ?
O3 Bi1 S3 70.8(3) . . ?
O4 Bi1 S3 80.6(3) . . ?
S1 Bi1 S3 89.8(2) . . ?
O3 Bi1 O1 66.5(3) . . ?
O4 Bi1 O1 143.9(4) . . ?
S1 Bi1 O1 66.0(3) . . ?
S3 Bi1 O1 131.5(3) . . ?
O3 Bi1 O2 124.9(3) . . ?
O4 Bi1 O2 82.9(4) . . ?
S1 Bi1 O2 98.8(3) . . ?
S3 Bi1 O2 162.2(2) . . ?
O1 Bi1 O2 66.3(3) . . ?
O3 Bi1 S4 148.0(3) . . ?
O4 Bi1 S4 67.2(3) . . ?
S1 Bi1 S4 74.20(14) . . ?
S3 Bi1 S4 83.58(16) . . ?
O1 Bi1 S4 124.2(2) . . ?
O2 Bi1 S4 83.8(2) . . ?
O6 Bi2 O5 130.6(4) . . ?
O6 Bi2 S2 80.1(3) . . ?
O5 Bi2 S2 139.9(3) . . ?
O6 Bi2 S6 69.5(2) . . ?
O5 Bi2 S6 82.2(3) . . ?
S2 Bi2 S6 87.99(14) . . ?
O6 Bi2 S5 142.7(2) . . ?
O5 Bi2 S5 68.3(3) . . ?
S2 Bi2 S5 72.17(14) . . ?
S6 Bi2 S5 84.78(16) . . ?
O6 Bi2 O2 68.1(3) . . ?
O5 Bi2 O2 142.5(3) . . ?
S2 Bi2 O2 65.8(2) . . ?
S6 Bi2 O2 133.0(2) . . ?
S5 Bi2 O2 119.3(3) . . ?
O6 Bi2 O1 128.3(3) . . ?
O5 Bi2 O1 83.0(3) . . ?
S2 Bi2 O1 96.8(2) . . ?
S6 Bi2 O1 162.1(2) . . ?
S5 Bi2 O1 80.4(3) . . ?
O2 Bi2 O1 64.0(3) . . ?
O1 N1 C1 119.0(13) . . ?
O1 N1 C5 118.5(14) . . ?
C1 N1 C5 122.5(15) . . ?
C10 N2 O2 118.0(13) . . ?
C10 N2 C6 120.7(14) . . ?
O2 N2 C6 121.3(13) . . ?
C15 N3 O3 118.1(13) . . ?
C15 N3 C11 122.3(16) . . ?
O3 N3 C11 119.6(15) . . ?
O4 N4 C20 117.6(15) . . ?
O4 N4 C16 118.7(14) . . ?
C20 N4 C16 123.7(14) . . ?
O5 N5 C25 116.3(14) . . ?
O5 N5 C21 122.2(13) . . ?
C25 N5 C21 121.4(16) . . ?
O6 N6 C26 122.5(14) . . ?
O6 N6 C30 116.7(14) . . ?
C26 N6 C30 120.8(15) . . ?
C31 N7 C33 122(4) . . ?
C31 N7 C32 123(4) . . ?
C33 N7 C32 116(3) . . ?
N1 O1 Bi1 109.6(8) . . ?
N1 O1 Bi2 120.6(8) . . ?
Bi1 O1 Bi2 112.8(4) . . ?
N2 O2 Bi1 114.5(8) . . ?
N2 O2 Bi2 111.9(8) . . ?
Bi1 O2 Bi2 112.8(4) . . ?
N3 O3 Bi1 123.4(9) . . ?
N4 O4 Bi1 124.9(10) . . ?
N5 O5 Bi2 122.7(9) . . ?
N6 O6 Bi2 117.8(9) . . ?
C1 S1 Bi1 99.6(7) . . ?
C6 S2 Bi2 103.5(6) . . ?
C11 S3 Bi1 101.2(7) . . ?
C16 S4 Bi1 105.9(6) . . ?
C21 S5 Bi2 106.8(7) . . ?
C26 S6 Bi2 101.8(6) . . ?
N1 C1 C2 114.5(15) . . ?
N1 C1 S1 123.4(14) . . ?
C2 C1 S1 122.1(14) . . ?
C3 C2 C1 122.1(18) . . ?
C3 C2 H2 118.9 . . ?
C1 C2 H2 118.9 . . ?
C2 C3 C4 120.5(19) . . ?
C2 C3 H3 119.8 . . ?
C4 C3 H3 119.8 . . ?
C5 C4 C3 118.2(17) . . ?
C5 C4 Br1 121.0(14) . . ?
C3 C4 Br1 120.8(15) . . ?
N1 C5 C4 122.1(17) . . ?
N1 C5 H5 118.9 . . ?
C4 C5 H5 118.9 . . ?
N2 C6 C7 118.9(16) . . ?
N2 C6 S2 119.7(12) . . ?
C7 C6 S2 121.4(14) . . ?
C8 C7 C6 120.5(17) . . ?
C8 C7 H7 119.7 . . ?
C6 C7 H7 119.7 . . ?
C7 C8 C9 118.0(17) . . ?
C7 C8 H8 121.0 . . ?
C9 C8 H8 121.0 . . ?
C10 C9 C8 119.9(17) . . ?
C10 C9 Br2 119.8(14) . . ?
C8 C9 Br2 120.0(14) . . ?
N2 C10 C9 121.7(17) . . ?
N2 C10 H10 119.1 . . ?
C9 C10 H10 119.1 . . ?
N3 C11 C12 113.0(17) . . ?
N3 C11 S3 121.0(14) . . ?
C12 C11 S3 125.9(15) . . ?
C13 C12 C11 126(2) . . ?
C13 C12 H12 116.9 . . ?
C11 C12 H12 116.9 . . ?
C12 C13 C14 120(2) . . ?
C12 C13 H13 120.1 . . ?
C14 C13 H13 120.1 . . ?
C15 C14 C13 116.3(19) . . ?
C15 C14 Br3 120.3(15) . . ?
C13 C14 Br3 123.3(16) . . ?
N3 C15 C14 122.4(17) . . ?
N3 C15 H15 118.8 . . ?
C14 C15 H15 118.8 . . ?
N4 C16 C17 111.1(15) . . ?
N4 C16 S4 121.4(12) . . ?
C17 C16 S4 127.5(15) . . ?
C18 C17 C16 126.2(19) . . ?
C18 C17 H17 116.9 . . ?
C16 C17 H17 116.9 . . ?
C17 C18 C19 120.5(17) . . ?
C17 C18 H18 119.8 . . ?
C19 C18 H18 119.8 . . ?
C18 C19 C20 119.7(18) . . ?
C18 C19 Br4 126.7(14) . . ?
C20 C19 Br4 113.6(16) . . ?
N4 C20 C19 118.7(18) . . ?
N4 C20 H20 120.7 . . ?
C19 C20 H20 120.7 . . ?
N5 C21 C22 118.7(15) . . ?
N5 C21 S5 120.0(14) . . ?
C22 C21 S5 121.3(14) . . ?
C23 C22 C21 122.1(18) . . ?
C23 C22 H22 119.0 . . ?
C21 C22 H22 119.0 . . ?
C22 C23 C24 117(2) . . ?
C22 C23 H23 121.3 . . ?
C24 C23 H23 121.3 . . ?
C25 C24 C23 122.1(18) . . ?
C25 C24 Br5 117.5(15) . . ?
C23 C24 Br5 120.5(16) . . ?
N5 C25 C24 118.2(17) . . ?
N5 C25 H25 120.9 . . ?
C24 C25 H25 120.9 . . ?
N6 C26 C27 120.7(17) . . ?
N6 C26 S6 118.6(12) . . ?
C27 C26 S6 120.7(14) . . ?
C26 C27 C28 117.8(18) . . ?
C26 C27 H27 121.1 . . ?
C28 C27 H27 121.1 . . ?
C29 C28 C27 122.0(18) . . ?
C29 C28 H28 119.0 . . ?
C27 C28 H28 119.0 . . ?
C28 C29 C30 120.0(19) . . ?
C28 C29 Br6 122.4(15) . . ?
C30 C29 Br6 117.6(16) . . ?
N6 C30 C29 118.7(18) . . ?
N6 C30 H30 120.7 . . ?
C29 C30 H30 120.7 . . ?
O7 C31 N7 110(6) . . ?
O7 C31 H31 124.8 . . ?
N7 C31 H31 124.8 . . ?
N7 C32 H32A 109.5 . . ?
N7 C32 H32B 109.5 . . ?
H32A C32 H32B 109.5 . . ?
N7 C32 H32C 109.5 . . ?
H32A C32 H32C 109.5 . . ?
H32B C32 H32C 109.5 . . ?
N7 C33 H33A 109.5 . . ?
N7 C33 H33B 109.5 . . ?
H33A C33 H33B 109.5 . . ?
N7 C33 H33C 109.5 . . ?
H33A C33 H33C 109.5 . . ?
H33B C33 H33C 109.5 . . ?

loop_
_geom_bond_atom_site_label_1
_geom_bond_atom_site_label_2
_geom_bond_distance
_geom_bond_site_symmetry_2
_geom_bond_publ_flag
Bi1 O3 2.395(10) . ?
Bi1 O4 2.551(12) . ?
Bi1 S1 2.656(5) . ?
Bi1 S3 2.683(5) . ?
Bi1 O1 2.688(10) . ?
Bi1 O2 2.697(11) . ?
Bi1 S4 2.749(4) . ?
Bi2 O6 2.490(11) . ?
Bi2 O5 2.598(11) . ?
Bi2 S2 2.646(4) . ?
Bi2 S6 2.679(4) . ?
Bi2 S5 2.697(5) . ?
Bi2 O2 2.774(10) . ?
Bi2 O1 2.783(11) . ?
Br1 C4 1.790(18) . ?
Br2 C9 1.817(19) . ?
Br3 C14 1.81(2) . ?
Br4 C19 1.85(2) . ?
Br5 C24 1.824(19) . ?
Br6 C29 1.789(19) . ?
N1 O1 1.290(16) . ?
N1 C1 1.36(2) . ?
N1 C5 1.37(2) . ?
N2 C10 1.33(2) . ?
N2 O2 1.328(15) . ?
N2 C6 1.37(2) . ?
N3 C15 1.30(2) . ?
N3 O3 1.321(17) . ?
N3 C11 1.38(2) . ?
N4 O4 1.349(16) . ?
N4 C20 1.36(2) . ?
N4 C16 1.40(2) . ?
N5 O5 1.330(17) . ?
N5 C25 1.36(2) . ?
N5 C21 1.36(2) . ?
N6 O6 1.324(15) . ?
N6 C26 1.37(2) . ?
N6 C30 1.38(2) . ?
N7 C31 1.32(6) . ?
N7 C33 1.47(4) . ?
N7 C32 1.47(5) . ?
O7 C31 1.23(5) . ?
S1 C1 1.660(18) . ?
S2 C6 1.738(18) . ?
S3 C11 1.74(2) . ?
S4 C16 1.689(18) . ?
S5 C21 1.748(17) . ?
S6 C26 1.747(18) . ?
C1 C2 1.50(3) . ?
C2 C3 1.32(2) . ?
C2 H2 0.9300 . ?
C3 C4 1.40(3) . ?
C3 H3 0.9300 . ?
C4 C5 1.38(2) . ?
C5 H5 0.9300 . ?
C6 C7 1.40(2) . ?
C7 C8 1.36(2) . ?
C7 H7 0.9300 . ?
C8 C9 1.41(2) . ?
C8 H8 0.9300 . ?
C9 C10 1.34(2) . ?
C10 H10 0.9300 . ?
C11 C12 1.40(3) . ?
C12 C13 1.26(3) . ?
C12 H12 0.9300 . ?
C13 C14 1.38(3) . ?
C13 H13 0.9300 . ?
C14 C15 1.38(3) . ?
C15 H15 0.9300 . ?
C16 C17 1.45(2) . ?
C17 C18 1.25(2) . ?
C17 H17 0.9300 . ?
C18 C19 1.36(3) . ?
C18 H18 0.9300 . ?
C19 C20 1.38(2) . ?
C20 H20 0.9300 . ?
C21 C22 1.40(2) . ?
C22 C23 1.34(2) . ?
C22 H22 0.9300 . ?
C23 C24 1.39(3) . ?
C23 H23 0.9300 . ?
C24 C25 1.38(3) . ?
C25 H25 0.9300 . ?
C26 C27 1.39(2) . ?
C27 C28 1.40(3) . ?
C27 H27 0.9300 . ?
C28 C29 1.34(3) . ?
C28 H28 0.9300 . ?
C29 C30 1.41(2) . ?
C30 H30 0.9300 . ?
C31 H31 0.9300 . ?
C32 H32A 0.9600 . ?
C32 H32B 0.9600 . ?
C32 H32C 0.9600 . ?
C33 H33A 0.9600 . ?
C33 H33B 0.9600 . ?
C33 H33C 0.9600 . ?

loop_
_geom_torsion_atom_site_label_1
_geom_torsion_atom_site_label_2
_geom_torsion_atom_site_label_3
_geom_torsion_atom_site_label_4
_geom_torsion
_geom_torsion_site_symmetry_1
_geom_torsion_site_symmetry_2
_geom_torsion_site_symmetry_3
_geom_torsion_site_symmetry_4
_geom_torsion_publ_flag
C1 N1 O1 Bi1 39.1(15) . . . . ?
C5 N1 O1 Bi1 -140.0(11) . . . . ?
C1 N1 O1 Bi2 -94.4(14) . . . . ?
C5 N1 O1 Bi2 86.5(14) . . . . ?
O3 Bi1 O1 N1 55.8(9) . . . . ?
O4 Bi1 O1 N1 172.6(8) . . . . ?
S1 Bi1 O1 N1 -41.1(8) . . . . ?
S3 Bi1 O1 N1 25.3(10) . . . . ?
O2 Bi1 O1 N1 -153.4(9) . . . . ?
S4 Bi1 O1 N1 -89.6(9) . . . . ?
O3 Bi1 O1 Bi2 -166.9(6) . . . . ?
O4 Bi1 O1 Bi2 -50.1(8) . . . . ?
S1 Bi1 O1 Bi2 96.2(4) . . . . ?
S3 Bi1 O1 Bi2 162.6(3) . . . . ?
O2 Bi1 O1 Bi2 -16.1(3) . . . . ?
S4 Bi1 O1 Bi2 47.8(5) . . . . ?
O6 Bi2 O1 N1 172.0(9) . . . . ?
O5 Bi2 O1 N1 -50.4(10) . . . . ?
S2 Bi2 O1 N1 89.2(10) . . . . ?
S6 Bi2 O1 N1 -15.6(16) . . . . ?
S5 Bi2 O1 N1 18.7(10) . . . . ?
O2 Bi2 O1 N1 148.1(11) . . . . ?
O6 Bi2 O1 Bi1 39.9(6) . . . . ?
O5 Bi2 O1 Bi1 177.5(5) . . . . ?
S2 Bi2 O1 Bi1 -42.9(4) . . . . ?
S6 Bi2 O1 Bi1 -147.7(5) . . . . ?
S5 Bi2 O1 Bi1 -113.4(4) . . . . ?
O2 Bi2 O1 Bi1 15.9(3) . . . . ?
C10 N2 O2 Bi1 79.7(15) . . . . ?
C6 N2 O2 Bi1 -100.6(14) . . . . ?
C10 N2 O2 Bi2 -150.4(12) . . . . ?
C6 N2 O2 Bi2 29.2(17) . . . . ?
O3 Bi1 O2 N2 178.7(9) . . . . ?
O4 Bi1 O2 N2 -53.8(10) . . . . ?
S1 Bi1 O2 N2 86.8(9) . . . . ?
S3 Bi1 O2 N2 -31.2(15) . . . . ?
O1 Bi1 O2 N2 145.6(10) . . . . ?
S4 Bi1 O2 N2 13.9(9) . . . . ?
O3 Bi1 O2 Bi2 49.2(6) . . . . ?
O4 Bi1 O2 Bi2 176.7(4) . . . . ?
S1 Bi1 O2 Bi2 -42.6(4) . . . . ?
S3 Bi1 O2 Bi2 -160.7(6) . . . . ?
O1 Bi1 O2 Bi2 16.2(3) . . . . ?
S4 Bi1 O2 Bi2 -115.5(3) . . . . ?
O6 Bi2 O2 N2 53.4(9) . . . . ?
O5 Bi2 O2 N2 -177.7(9) . . . . ?
S2 Bi2 O2 N2 -35.3(9) . . . . ?
S6 Bi2 O2 N2 26.6(10) . . . . ?
S5 Bi2 O2 N2 -85.8(9) . . . . ?
O1 Bi2 O2 N2 -146.7(10) . . . . ?
O6 Bi2 O2 Bi1 -175.8(5) . . . . ?
O5 Bi2 O2 Bi1 -46.9(7) . . . . ?
S2 Bi2 O2 Bi1 95.5(4) . . . . ?
S6 Bi2 O2 Bi1 157.3(2) . . . . ?
S5 Bi2 O2 Bi1 45.0(4) . . . . ?
O1 Bi2 O2 Bi1 -15.9(3) . . . . ?
C15 N3 O3 Bi1 159.7(13) . . . . ?
C11 N3 O3 Bi1 -22(2) . . . . ?
O4 Bi1 O3 N3 82.9(12) . . . . ?
S1 Bi1 O3 N3 -71.5(12) . . . . ?
S3 Bi1 O3 N3 19.5(11) . . . . ?
O1 Bi1 O3 N3 -136.8(13) . . . . ?
O2 Bi1 O3 N3 -169.8(10) . . . . ?
S4 Bi1 O3 N3 -19.3(15) . . . . ?
C20 N4 O4 Bi1 168.4(11) . . . . ?
C16 N4 O4 Bi1 -11.3(19) . . . . ?
O3 Bi1 O4 N4 -133.2(11) . . . . ?
S1 Bi1 O4 N4 3.5(14) . . . . ?
S3 Bi1 O4 N4 -74.3(11) . . . . ?
O1 Bi1 O4 N4 129.9(11) . . . . ?
O2 Bi1 O4 N4 98.8(11) . . . . ?
S4 Bi1 O4 N4 12.6(10) . . . . ?
C25 N5 O5 Bi2 -177.1(11) . . . . ?
C21 N5 O5 Bi2 0(2) . . . . ?
O6 Bi2 O5 N5 -142.7(10) . . . . ?
S2 Bi2 O5 N5 -10.9(14) . . . . ?
S6 Bi2 O5 N5 -88.4(11) . . . . ?
S5 Bi2 O5 N5 -1.0(10) . . . . ?
O2 Bi2 O5 N5 109.3(11) . . . . ?
O1 Bi2 O5 N5 81.4(11) . . . . ?
C26 N6 O6 Bi2 -29.7(18) . . . . ?
C30 N6 O6 Bi2 149.3(12) . . . . ?
O5 Bi2 O6 N6 88.1(10) . . . . ?
S2 Bi2 O6 N6 -62.8(9) . . . . ?
S6 Bi2 O6 N6 28.8(9) . . . . ?
S5 Bi2 O6 N6 -20.6(11) . . . . ?
O2 Bi2 O6 N6 -130.6(10) . . . . ?
O1 Bi2 O6 N6 -153.7(9) . . . . ?
O3 Bi1 S1 C1 -34.6(7) . . . . ?
O4 Bi1 S1 C1 179.9(8) . . . . ?
S3 Bi1 S1 C1 -105.4(7) . . . . ?
O1 Bi1 S1 C1 31.2(7) . . . . ?
O2 Bi1 S1 C1 90.2(7) . . . . ?
S4 Bi1 S1 C1 171.2(7) . . . . ?
O6 Bi2 S2 C6 -40.2(6) . . . . ?
O5 Bi2 S2 C6 174.9(7) . . . . ?
S6 Bi2 S2 C6 -109.7(6) . . . . ?
S5 Bi2 S2 C6 165.1(6) . . . . ?
O2 Bi2 S2 C6 30.1(6) . . . . ?
O1 Bi2 S2 C6 87.6(7) . . . . ?
O3 Bi1 S3 C11 -11.7(9) . . . . ?
O4 Bi1 S3 C11 -143.3(9) . . . . ?
S1 Bi1 S3 C11 74.7(8) . . . . ?
O1 Bi1 S3 C11 17.8(9) . . . . ?
O2 Bi1 S3 C11 -166.1(11) . . . . ?
S4 Bi1 S3 C11 148.8(8) . . . . ?
O3 Bi1 S4 C16 109.3(8) . . . . ?
O4 Bi1 S4 C16 -9.8(7) . . . . ?
S1 Bi1 S4 C16 164.3(7) . . . . ?
S3 Bi1 S4 C16 72.7(7) . . . . ?
O1 Bi1 S4 C16 -150.5(7) . . . . ?
O2 Bi1 S4 C16 -94.7(7) . . . . ?
O6 Bi2 S5 C21 130.5(7) . . . . ?
O5 Bi2 S5 C21 1.2(7) . . . . ?
S2 Bi2 S5 C21 174.5(6) . . . . ?
S6 Bi2 S5 C21 84.9(6) . . . . ?
O2 Bi2 S5 C21 -137.9(7) . . . . ?
O1 Bi2 S5 C21 -85.0(7) . . . . ?
O6 Bi2 S6 C26 -20.6(7) . . . . ?
O5 Bi2 S6 C26 -159.4(7) . . . . ?
S2 Bi2 S6 C26 59.6(6) . . . . ?
S5 Bi2 S6 C26 131.9(6) . . . . ?
O2 Bi2 S6 C26 6.0(7) . . . . ?
O1 Bi2 S6 C26 165.8(9) . . . . ?
O1 N1 C1 C2 178.9(14) . . . . ?
C5 N1 C1 C2 -2(2) . . . . ?
O1 N1 C1 S1 -4(2) . . . . ?
C5 N1 C1 S1 174.9(12) . . . . ?
Bi1 S1 C1 N1 -31.8(15) . . . . ?
Bi1 S1 C1 C2 144.8(14) . . . . ?
N1 C1 C2 C3 1(3) . . . . ?
S1 C1 C2 C3 -176.4(16) . . . . ?
C1 C2 C3 C4 2(3) . . . . ?
C2 C3 C4 C5 -3(3) . . . . ?
C2 C3 C4 Br1 176.5(16) . . . . ?
O1 N1 C5 C4 -179.7(14) . . . . ?
C1 N1 C5 C4 1(2) . . . . ?
C3 C4 C5 N1 1(3) . . . . ?
Br1 C4 C5 N1 -178.0(12) . . . . ?
C10 N2 C6 C7 1(2) . . . . ?
O2 N2 C6 C7 -178.7(14) . . . . ?
C10 N2 C6 S2 -176.8(13) . . . . ?
O2 N2 C6 S2 4(2) . . . . ?
Bi2 S2 C6 N2 -34.4(14) . . . . ?
Bi2 S2 C6 C7 147.9(13) . . . . ?
N2 C6 C7 C8 -3(3) . . . . ?
S2 C6 C7 C8 174.7(15) . . . . ?
C6 C7 C8 C9 1(3) . . . . ?
C7 C8 C9 C10 4(3) . . . . ?
C7 C8 C9 Br2 177.5(14) . . . . ?
O2 N2 C10 C9 -176.8(15) . . . . ?
C6 N2 C10 C9 4(3) . . . . ?
C8 C9 C10 N2 -6(3) . . . . ?
Br2 C9 C10 N2 -179.7(13) . . . . ?
C15 N3 C11 C12 1(3) . . . . ?
O3 N3 C11 C12 -177.8(18) . . . . ?
C15 N3 C11 S3 -175.0(16) . . . . ?
O3 N3 C11 S3 6(3) . . . . ?
Bi1 S3 C11 N3 8.2(19) . . . . ?
Bi1 S3 C11 C12 -167(2) . . . . ?
N3 C11 C12 C13 -1(4) . . . . ?
S3 C11 C12 C13 175(2) . . . . ?
C11 C12 C13 C14 0(4) . . . . ?
C12 C13 C14 C15 1(4) . . . . ?
C12 C13 C14 Br3 -177(2) . . . . ?
O3 N3 C15 C14 178.8(18) . . . . ?
C11 N3 C15 C14 0(3) . . . . ?
C13 C14 C15 N3 -1(3) . . . . ?
Br3 C14 C15 N3 177.4(15) . . . . ?
O4 N4 C16 C17 -179.3(14) . . . . ?
C20 N4 C16 C17 1(2) . . . . ?
O4 N4 C16 S4 -1(2) . . . . ?
C20 N4 C16 S4 179.3(14) . . . . ?
Bi1 S4 C16 N4 10.2(16) . . . . ?
Bi1 S4 C16 C17 -171.7(14) . . . . ?
N4 C16 C17 C18 2(3) . . . . ?
S4 C16 C17 C18 -175.9(16) . . . . ?
C16 C17 C18 C19 -3(3) . . . . ?
C17 C18 C19 C20 1(3) . . . . ?
C17 C18 C19 Br4 -178.4(15) . . . . ?
O4 N4 C20 C19 177.1(15) . . . . ?
C16 N4 C20 C19 -3(3) . . . . ?
C18 C19 C20 N4 2(3) . . . . ?
Br4 C19 C20 N4 -178.4(13) . . . . ?
O5 N5 C21 C22 -177.9(15) . . . . ?
C25 N5 C21 C22 -1(2) . . . . ?
O5 N5 C21 S5 1(2) . . . . ?
C25 N5 C21 S5 178.4(13) . . . . ?
Bi2 S5 C21 N5 -1.9(15) . . . . ?
Bi2 S5 C21 C22 177.3(13) . . . . ?
N5 C21 C22 C23 -1(3) . . . . ?
S5 C21 C22 C23 -179.8(15) . . . . ?
C21 C22 C23 C24 1(3) . . . . ?
C22 C23 C24 C25 0(3) . . . . ?
C22 C23 C24 Br5 -179.1(15) . . . . ?
O5 N5 C25 C24 178.7(16) . . . . ?
C21 N5 C25 C24 1(3) . . . . ?
C23 C24 C25 N5 -1(3) . . . . ?
Br5 C24 C25 N5 177.8(13) . . . . ?
O6 N6 C26 C27 -177.8(15) . . . . ?
C30 N6 C26 C27 3(3) . . . . ?
O6 N6 C26 S6 5(2) . . . . ?
C30 N6 C26 S6 -173.8(13) . . . . ?
Bi2 S6 C26 N6 17.9(15) . . . . ?
Bi2 S6 C26 C27 -159.2(14) . . . . ?
N6 C26 C27 C28 -1(3) . . . . ?
S6 C26 C27 C28 175.7(14) . . . . ?
C26 C27 C28 C29 0(3) . . . . ?
C27 C28 C29 C30 -1(3) . . . . ?
C27 C28 C29 Br6 -177.2(15) . . . . ?
O6 N6 C30 C29 176.8(15) . . . . ?
C26 N6 C30 C29 -4(3) . . . . ?
C28 C29 C30 N6 3(3) . . . . ?
Br6 C29 C30 N6 179.3(13) . . . . ?
C33 N7 C31 O7 180(4) . . . . ?
C32 N7 C31 O7 0(7) . . . . ?
